data_7044991
loop_
_publ_author_name
'Lambic, Nikola S.'
'Sommer, Roger D.'
'Ison, Elon A.'

_publ_section_title
;
 High-valent nitridorhenium(v) complexes containing PNP ligands:
 implications of ligand flexibility.
;
_journal_issue 3
_journal_name_full 'Dalton transactions (Cambridge, England : 2003)'
_journal_page_first 758
_journal_page_last 768
_journal_paper_doi 10.1039/c7dt03615a
_journal_volume 47
_journal_year 2018
_chemical_formula_moiety 'C27 H43 N2 P2 Re'
_chemical_formula_sum 'C27 H43 N2 P2 Re'
_chemical_formula_weight 643.77
_space_group_crystal_system monoclinic
_space_group_IT_number 13
_space_group_name_Hall '-P 2yac'
_space_group_name_H-M_alt 'P 1 2/n 1'
_symmetry_space_group_name_Hall '-P 2yac'
_symmetry_space_group_name_H-M 'P 1 2/n 1'
_atom_sites_solution_hydrogens geom
_atom_sites_solution_primary dual
_audit_creation_date 2017-12-01
_audit_creation_method
;
Olex2 1.2
(compiled 2017.08.10 svn.r3458 for OlexSys, GUI svn.r5381)
;
_audit_update_record
;
2017-12-03 deposited with the CCDC.
2017-12-08 downloaded from the CCDC.
;
_cell_angle_alpha 90
_cell_angle_beta 97.635(2)
_cell_angle_gamma 90
_cell_formula_units_Z 2
_cell_length_a 11.3035(3)
_cell_length_b 9.4544(3)
_cell_length_c 12.6328(4)
_cell_measurement_reflns_used 9981
_cell_measurement_temperature 100(2)
_cell_measurement_theta_max 28.80
_cell_measurement_theta_min 2.27
_cell_volume 1338.07(7)
_computing_cell_refinement 'SAINT v8.34A (Bruker, 2013)'
_computing_data_reduction 'SAINT v8.34A (Bruker, 2013)'
_computing_molecular_graphics 'Olex2 (Dolomanov et al., 2009)'
_computing_publication_material 'Olex2 (Dolomanov et al., 2009)'
_computing_structure_refinement 'ShelXL (Sheldrick, 2015)'
_computing_structure_solution 'ShelXT (Sheldrick, 2015)'
_diffrn_ambient_temperature 100.0
_diffrn_detector 'Bruker APEX2 area detector'
_diffrn_detector_area_resol_mean 8
_diffrn_detector_type 'CCD area detector'
_diffrn_measured_fraction_theta_full 1.000
_diffrn_measured_fraction_theta_max 1.000
_diffrn_measurement_device 'three-circle diffractometer'
_diffrn_measurement_device_type 'Bruker SMART APEX CCD area detector'
_diffrn_measurement_method '\w and \f scans'
_diffrn_radiation_monochromator graphite
_diffrn_radiation_probe x-ray
_diffrn_radiation_type MoK\a
_diffrn_radiation_wavelength 0.71073
_diffrn_reflns_av_R_equivalents 0.0335
_diffrn_reflns_av_unetI/netI 0.0167
_diffrn_reflns_Laue_measured_fraction_full 1.000
_diffrn_reflns_Laue_measured_fraction_max 1.000
_diffrn_reflns_limit_h_max 14
_diffrn_reflns_limit_h_min -14
_diffrn_reflns_limit_k_max 12
_diffrn_reflns_limit_k_min -12
_diffrn_reflns_limit_l_max 16
_diffrn_reflns_limit_l_min -16
_diffrn_reflns_number 29029
_diffrn_reflns_point_group_measured_fraction_full 1.000
_diffrn_reflns_point_group_measured_fraction_max 1.000
_diffrn_reflns_theta_full 25.242
_diffrn_reflns_theta_max 27.100
_diffrn_reflns_theta_min 2.154
_diffrn_source 'sealed tube'
_diffrn_source_type 'Incoatec I\ms'
_diffrn_standards_number 0
_exptl_absorpt_coefficient_mu 4.678
_exptl_absorpt_correction_T_max 0.6609
_exptl_absorpt_correction_T_min 0.2963
_exptl_absorpt_correction_type numerical
_exptl_absorpt_process_details
'SADABS-2014/5 (Bruker,2014/5) was used for absorption correction. wR2(int) was 0.0508 before and 0.0429 after correction. The Ratio of minimum to maximum transmission is 0.4483. The \l/2 correction factor is 0.00150.'
_exptl_crystal_colour 'clear orange'
_exptl_crystal_colour_lustre clear
_exptl_crystal_colour_primary orange
_exptl_crystal_density_diffrn 1.598
_exptl_crystal_description plate
_exptl_crystal_F_000 648
_exptl_crystal_size_max 0.378
_exptl_crystal_size_mid 0.228
_exptl_crystal_size_min 0.11
_refine_diff_density_max 1.051
_refine_diff_density_min -1.596
_refine_diff_density_rms 0.117
_refine_ls_extinction_method none
_refine_ls_goodness_of_fit_ref 1.448
_refine_ls_hydrogen_treatment constr
_refine_ls_matrix_type full
_refine_ls_number_parameters 165
_refine_ls_number_reflns 2962
_refine_ls_number_restraints 0
_refine_ls_restrained_S_all 1.448
_refine_ls_R_factor_all 0.0447
_refine_ls_R_factor_gt 0.0435
_refine_ls_shift/su_max 0.001
_refine_ls_shift/su_mean 0.000
_refine_ls_structure_factor_coef Fsqd
_refine_ls_weighting_details 'w=1/[\s^2^(Fo^2^)+7.8863P] where P=(Fo^2^+2Fc^2^)/3'
_refine_ls_weighting_scheme calc
_refine_ls_wR_factor_gt 0.1004
_refine_ls_wR_factor_ref 0.1008
_reflns_Friedel_coverage 0.000
_reflns_number_gt 2862
_reflns_number_total 2962
_reflns_threshold_expression 'I > 2\s(I)'
_cod_data_source_file c7dt03615a3.cif
_cod_data_source_block rds533_0m_a
_cod_depositor_comments 'Adding full bibliography for 7044989--7044991.cif.'
_cod_database_code 7044991
_shelx_shelxl_version_number 2017/1
_shelx_space_group_comment
;
The symmetry employed for this shelxl refinement is uniquely defined
by the following loop, which should always be used as a source of
symmetry information in preference to the above space-group names.
They are only intended as comments.
;
_shelx_estimated_absorpt_t_max 0.627
_shelx_estimated_absorpt_t_min 0.271
_olex2_refinement_description
;
1. Fixed Uiso
 At 1.2 times of:
  All C(H) groups
 At 1.5 times of:
  All C(H,H,H) groups
2. Others
 Fixed Sof: Re1(0.5) N1(0.5) C1(0.5) H1A(0.5) H1B(0.5) H1C(0.5)
3.a Ternary CH refined with riding coordinates:
 C12(H12), C9(H9)
3.b Aromatic/amide H refined with riding coordinates:
 C6(H6), C3(H3), C4(H4)
3.c Idealised Me refined as rotating group:
 C13(H13A,H13B,H13C), C14(H14A,H14B,H14C), C8(H8A,H8B,H8C), C11(H11A,H11B,
 H11C), C10(H10A,H10B,H10C), C1(H1A,H1B,H1C)
;
_olex2_submission_special_instructions 'No special instructions were received'

loop_
_space_group_symop_operation_xyz
'x, y, z'
'-x+1/2, y, -z+1/2'
'-x, -y, -z'
'x-1/2, -y, z-1/2'

loop_
_atom_site_label
_atom_site_type_symbol
_atom_site_fract_x
_atom_site_fract_y
_atom_site_fract_z
_atom_site_U_iso_or_equiv
_atom_site_adp_type
_atom_site_occupancy
_atom_site_site_symmetry_order
_atom_site_calc_flag
_atom_site_refinement_flags_posn
_atom_site_refinement_flags_adp
_atom_site_refinement_flags_occupancy
_atom_site_disorder_assembly
_atom_site_disorder_group
P1 P 0.54204(10) 0.81220(13) 0.70933(11) 0.0188(3) Uani 1 1 d . . . . .
C6 C 0.4408(5) 0.5745(6) 0.8041(4) 0.0225(10) Uani 1 1 d . . . . .
H6 H 0.366464 0.622878 0.795584 0.027 Uiso 1 1 calc R . . . .
C3 C 0.6573(5) 0.4343(6) 0.8265(5) 0.0291(12) Uani 1 1 d . . . . .
H3 H 0.730549 0.383615 0.833589 0.035 Uiso 1 1 calc R . . . .
C7 C 0.5396(4) 0.6381(5) 0.7678(4) 0.0194(10) Uani 1 1 d . . . . .
C13 C 0.4471(5) 0.9354(6) 0.8792(4) 0.0255(11) Uani 1 1 d . . . . .
H13A H 0.455252 0.842459 0.913705 0.038 Uiso 1 1 calc GR . . . .
H13B H 0.380073 0.986376 0.903403 0.038 Uiso 1 1 calc GR . . . .
H13C H 0.520721 0.989628 0.898127 0.038 Uiso 1 1 calc GR . . . .
C14 C 0.4101(5) 1.0578(6) 0.7003(4) 0.0246(11) Uani 1 1 d . . . . .
H14A H 0.487091 1.107040 0.708370 0.037 Uiso 1 1 calc GR . . . .
H14B H 0.351220 1.115963 0.730743 0.037 Uiso 1 1 calc GR . . . .
H14C H 0.383110 1.041376 0.624387 0.037 Uiso 1 1 calc GR . . . .
C4 C 0.5588(5) 0.3740(6) 0.8624(4) 0.0274(12) Uani 1 1 d . . . . .
H4 H 0.566369 0.283156 0.894795 0.033 Uiso 1 1 calc R . . . .
C12 C 0.4240(4) 0.9165(5) 0.7588(4) 0.0173(9) Uani 1 1 d . . . . .
H12 H 0.347310 0.863376 0.741594 0.021 Uiso 1 1 calc R . . . .
C2 C 0.6513(4) 0.5688(5) 0.7798(5) 0.0254(11) Uani 1 1 d . . . . .
C8 C 0.3438(5) 0.3783(6) 0.8980(5) 0.0315(13) Uani 1 1 d . . . . .
H8A H 0.340018 0.417049 0.969443 0.047 Uiso 1 1 calc GR . . . .
H8B H 0.353495 0.275389 0.902743 0.047 Uiso 1 1 calc GR . . . .
H8C H 0.269906 0.401001 0.851392 0.047 Uiso 1 1 calc GR . . . .
C9 C 0.4911(6) 0.7877(6) 0.5661(5) 0.0334(14) Uani 1 1 d . . . . .
H9 H 0.493510 0.882174 0.530862 0.040 Uiso 1 1 calc R . . . .
C11 C 0.3624(7) 0.7337(8) 0.5451(6) 0.054(2) Uani 1 1 d . . . . .
H11A H 0.357405 0.640420 0.578036 0.081 Uiso 1 1 calc GR . . . .
H11B H 0.337828 0.726326 0.467945 0.081 Uiso 1 1 calc GR . . . .
H11C H 0.309547 0.799835 0.575904 0.081 Uiso 1 1 calc GR . . . .
C10 C 0.5739(9) 0.6894(7) 0.5153(6) 0.066(3) Uani 1 1 d . . . . .
H10A H 0.653016 0.733011 0.518788 0.100 Uiso 1 1 calc GR . . . .
H10B H 0.541504 0.672593 0.440542 0.100 Uiso 1 1 calc GR . . . .
H10C H 0.580719 0.599241 0.553947 0.100 Uiso 1 1 calc GR . . . .
Re1 Re 0.74950(4) 0.86432(4) 0.72027(3) 0.01522(12) Uani 0.5 1 d . . . . .
C5 C 0.4488(5) 0.4422(6) 0.8525(4) 0.0250(11) Uani 1 1 d . . . . .
N1 N 0.7576(7) 0.9322(12) 0.6020(7) 0.028(2) Uani 0.5 1 d . . . A -1
C1 C 0.7536(10) 1.0376(12) 0.8321(12) 0.035(3) Uani 0.5 1 d . . . A -1
H1A H 0.752569 1.000203 0.904301 0.053 Uiso 0.5 1 calc GR . . A -1
H1B H 0.683701 1.098117 0.812759 0.053 Uiso 0.5 1 calc GR . . A -1
H1C H 0.826483 1.093118 0.829928 0.053 Uiso 0.5 1 calc GR . . A -1
N2C N 0.750000 0.6426(7) 0.750000 0.0341(18) Uani 1 2 d S T P A .

loop_
_atom_site_aniso_label
_atom_site_aniso_U_11
_atom_site_aniso_U_22
_atom_site_aniso_U_33
_atom_site_aniso_U_23
_atom_site_aniso_U_13
_atom_site_aniso_U_12
P1 0.0119(5) 0.0150(6) 0.0307(7) -0.0018(5) 0.0072(5) -0.0001(4)
C6 0.021(2) 0.022(2) 0.024(3) -0.001(2) 0.004(2) 0.001(2)
C3 0.024(3) 0.018(2) 0.042(3) -0.001(2) -0.011(2) 0.002(2)
C7 0.018(2) 0.018(2) 0.022(2) -0.002(2) -0.0022(19) -0.0008(19)
C13 0.034(3) 0.026(3) 0.017(2) -0.004(2) 0.005(2) 0.002(2)
C14 0.021(2) 0.025(3) 0.029(3) 0.000(2) 0.007(2) 0.009(2)
C4 0.037(3) 0.018(2) 0.025(3) 0.001(2) -0.007(2) -0.002(2)
C12 0.013(2) 0.021(2) 0.019(2) -0.003(2) 0.0055(18) 0.0017(18)
C2 0.017(2) 0.018(2) 0.039(3) -0.004(2) -0.005(2) -0.0009(19)
C8 0.045(3) 0.025(3) 0.027(3) -0.002(2) 0.016(3) -0.007(2)
C9 0.060(4) 0.021(3) 0.026(3) 0.004(2) 0.027(3) 0.010(3)
C11 0.078(5) 0.050(4) 0.027(3) -0.013(3) -0.017(3) -0.011(4)
C10 0.134(8) 0.032(4) 0.047(4) 0.011(3) 0.063(5) 0.034(4)
Re1 0.01103(16) 0.01337(17) 0.0219(2) 0.00142(13) 0.0047(2) 0.00083(15)
C5 0.030(3) 0.024(3) 0.021(3) -0.004(2) 0.007(2) -0.005(2)
N1 0.009(4) 0.062(7) 0.012(4) 0.009(4) 0.000(3) 0.011(4)
C1 0.017(5) 0.022(5) 0.068(9) -0.011(6) 0.012(5) -0.002(4)
N2C 0.011(3) 0.013(3) 0.076(6) 0.000 0.000(3) 0.000

loop_
_atom_type_symbol
_atom_type_description
_atom_type_scat_dispersion_real
_atom_type_scat_dispersion_imag
_atom_type_scat_source
C C 0.0033 0.0016 'International Tables Vol C Tables 4.2.6.8 and 6.1.1.4'
H H 0.0000 0.0000 'International Tables Vol C Tables 4.2.6.8 and 6.1.1.4'
N N 0.0061 0.0033 'International Tables Vol C Tables 4.2.6.8 and 6.1.1.4'
P P 0.1023 0.0942 'International Tables Vol C Tables 4.2.6.8 and 6.1.1.4'
Re Re -1.0185 7.2310 'International Tables Vol C Tables 4.2.6.8 and 6.1.1.4'

loop_
_geom_angle_atom_site_label_1
_geom_angle_atom_site_label_2
_geom_angle_atom_site_label_3
_geom_angle
_geom_angle_site_symmetry_1
_geom_angle_site_symmetry_3
C7 P1 C12 107.4(2) . .
C7 P1 C9 105.5(2) . .
C7 P1 Re1 95.80(16) . 2_656
C7 P1 Re1 103.50(16) . .
C12 P1 C9 104.8(2) . .
C12 P1 Re1 128.62(16) . .
C12 P1 Re1 118.39(16) . 2_656
C9 P1 Re1 122.8(2) . 2_656
C9 P1 Re1 105.1(2) . .
Re1 P1 Re1 17.75(2) . 2_656
C7 C6 H6 119.2 . .
C5 C6 H6 119.2 . .
C5 C6 C7 121.6(5) . .
C4 C3 H3 119.4 . .
C4 C3 C2 121.2(5) . .
C2 C3 H3 119.4 . .
C6 C7 P1 125.6(4) . .
C6 C7 C2 120.4(5) . .
C2 C7 P1 113.9(4) . .
H13A C13 H13B 109.5 . .
H13A C13 H13C 109.5 . .
H13B C13 H13C 109.5 . .
C12 C13 H13A 109.5 . .
C12 C13 H13B 109.5 . .
C12 C13 H13C 109.5 . .
H14A C14 H14B 109.5 . .
H14A C14 H14C 109.5 . .
H14B C14 H14C 109.5 . .
C12 C14 H14A 109.5 . .
C12 C14 H14B 109.5 . .
C12 C14 H14C 109.5 . .
C3 C4 H4 119.0 . .
C3 C4 C5 121.9(5) . .
C5 C4 H4 119.0 . .
P1 C12 H12 107.8 . .
C13 C12 P1 111.6(3) . .
C13 C12 C14 112.0(4) . .
C13 C12 H12 107.8 . .
C14 C12 P1 109.8(3) . .
C14 C12 H12 107.8 . .
C3 C2 C7 117.3(5) . .
C3 C2 N2C 124.5(5) . .
N2C C2 C7 118.0(5) . .
H8A C8 H8B 109.5 . .
H8A C8 H8C 109.5 . .
H8B C8 H8C 109.5 . .
C5 C8 H8A 109.5 . .
C5 C8 H8B 109.5 . .
C5 C8 H8C 109.5 . .
P1 C9 H9 107.6 . .
C11 C9 P1 112.3(4) . .
C11 C9 H9 107.6 . .
C10 C9 P1 111.2(5) . .
C10 C9 H9 107.6 . .
C10 C9 C11 110.3(6) . .
C9 C11 H11A 109.5 . .
C9 C11 H11B 109.5 . .
C9 C11 H11C 109.5 . .
H11A C11 H11B 109.5 . .
H11A C11 H11C 109.5 . .
H11B C11 H11C 109.5 . .
C9 C10 H10A 109.5 . .
C9 C10 H10B 109.5 . .
C9 C10 H10C 109.5 . .
H10A C10 H10B 109.5 . .
H10A C10 H10C 109.5 . .
H10B C10 H10C 109.5 . .
P1 Re1 P1 150.39(5) . 2_656
Re1 Re1 P1 75.58(7) 2_656 2_656
Re1 Re1 P1 86.67(7) 2_656 .
Re1 Re1 N1 156.6(4) 2_656 .
Re1 Re1 C1 49.3(4) 2_656 .
Re1 Re1 N2C 79.86(3) 2_656 .
N1 Re1 P1 101.6(3) . .
N1 Re1 P1 104.0(3) . 2_656
N1 Re1 C1 107.5(6) . .
N1 Re1 N2C 123.1(4) . .
C1 Re1 P1 97.5(3) . .
C1 Re1 P1 88.8(3) . 2_656
N2C Re1 P1 76.03(3) . 2_656
N2C Re1 P1 77.65(3) . .
N2C Re1 C1 129.2(4) . .
C6 C5 C4 117.5(5) . .
C6 C5 C8 121.2(5) . .
C4 C5 C8 121.2(5) . .
Re1 C1 H1A 109.5 . .
Re1 C1 H1B 109.5 . .
Re1 C1 H1C 109.5 . .
H1A C1 H1B 109.5 . .
H1A C1 H1C 109.5 . .
H1B C1 H1C 109.5 . .
C2 N2C C2 120.6(6) 2_656 .
C2 N2C Re1 123.4(3) 2_656 2_656
C2 N2C Re1 123.4(3) . .
C2 N2C Re1 115.1(3) . 2_656
C2 N2C Re1 115.1(3) 2_656 .
Re1 N2C Re1 20.28(6) 2_656 .

loop_
_geom_bond_atom_site_label_1
_geom_bond_atom_site_label_2
_geom_bond_distance
_geom_bond_site_symmetry_2
P1 C7 1.806(5) .
P1 C12 1.834(5) .
P1 C9 1.839(6) .
P1 Re1 2.3822(12) .
P1 Re1 2.4555(13) 2_656
C6 H6 0.9500 .
C6 C7 1.398(7) .
C6 C5 1.389(7) .
C3 H3 0.9500 .
C3 C4 1.380(8) .
C3 C2 1.400(7) .
C7 C2 1.413(7) .
C13 H13A 0.9800 .
C13 H13B 0.9800 .
C13 H13C 0.9800 .
C13 C12 1.520(7) .
C14 H14A 0.9800 .
C14 H14B 0.9800 .
C14 H14C 0.9800 .
C14 C12 1.525(7) .
C4 H4 0.9500 .
C4 C5 1.393(8) .
C12 H12 1.0000 .
C2 N2C 1.409(6) .
C8 H8A 0.9800 .
C8 H8B 0.9800 .
C8 H8C 0.9800 .
C8 C5 1.512(7) .
C9 H9 1.0000 .
C9 C11 1.531(10) .
C9 C10 1.521(8) .
C11 H11A 0.9800 .
C11 H11B 0.9800 .
C11 H11C 0.9800 .
C10 H10A 0.9800 .
C10 H10B 0.9800 .
C10 H10C 0.9800 .
Re1 Re1 0.7498(7) 2_656
Re1 N1 1.639(9) .
Re1 C1 2.160(12) .
Re1 N2C 2.130(6) .
C1 H1A 0.9800 .
C1 H1B 0.9800 .
C1 H1C 0.9800 .
